data_2225434
loop_
_publ_author_name
'Hu, Tuoping'

_publ_section_title
;
 2,2'-[2,3,5,6-Tetramethyl-<i>p</i>-phenylenebis(methyleneoxy)]dibenzoic
 acid
;
_journal_coeditor_code BQ2194
_journal_issue 4
_journal_name_full 'Acta Crystallographica Section E'
_journal_page_first o995
_journal_paper_doi 10.1107/S1600536810011220
_journal_volume 66
_journal_year 2010
_chemical_formula_iupac 'C26 H26 O6'
_chemical_formula_moiety 'C26 H26 O6'
_chemical_formula_sum 'C26 H26 O6'
_chemical_formula_weight 434.47
_chemical_name_systematic
;
2,2'-[2,3,5,6-Tetramethyl-<i>p</i>-phenylenebis(methyleneoxy)]dibenzoic acid
;
_space_group_IT_number 14
_symmetry_cell_setting monoclinic
_symmetry_space_group_name_Hall '-P 2ybc'
_symmetry_space_group_name_H-M 'P 1 21/c 1'
_atom_sites_solution_hydrogens geom
_atom_sites_solution_primary direct
_atom_sites_solution_secondary difmap
_cell_angle_alpha 90.00
_cell_angle_beta 96.902(3)
_cell_angle_gamma 90.00
_cell_formula_units_Z 2
_cell_length_a 9.2841(16)
_cell_length_b 8.6936(15)
_cell_length_c 14.075(2)
_cell_measurement_reflns_used 1055
_cell_measurement_temperature 293(2)
_cell_measurement_theta_max 27.5
_cell_measurement_theta_min 2.8
_cell_volume 1127.8(3)
_computing_cell_refinement 'SAINT-Plus (Bruker, 2007)'
_computing_data_collection 'SMART (Bruker, 2007)'
_computing_data_reduction 'SAINT-Plus (Bruker, 2007)'
_computing_molecular_graphics 'SHELXTL (Sheldrick, 2008)'
_computing_publication_material 'SHELXTL (Sheldrick, 2008)'
_computing_structure_refinement 'SHELXL97 (Sheldrick, 2008)'
_computing_structure_solution 'SHELXS97 (Sheldrick, 2008)'
_diffrn_ambient_temperature 293(2)
_diffrn_measured_fraction_theta_full 0.997
_diffrn_measured_fraction_theta_max 0.997
_diffrn_measurement_device_type 'Bruker SMART CCD area-detector'
_diffrn_measurement_method 'phi and omega scans'
_diffrn_radiation_monochromator graphite
_diffrn_radiation_source 'fine-focus sealed tube'
_diffrn_radiation_type MoK\a
_diffrn_radiation_wavelength 0.71073
_diffrn_reflns_av_R_equivalents 0.0325
_diffrn_reflns_av_sigmaI/netI 0.0441
_diffrn_reflns_limit_h_max 12
_diffrn_reflns_limit_h_min -10
_diffrn_reflns_limit_k_max 11
_diffrn_reflns_limit_k_min -11
_diffrn_reflns_limit_l_max 18
_diffrn_reflns_limit_l_min -16
_diffrn_reflns_number 6437
_diffrn_reflns_theta_full 26.5
_diffrn_reflns_theta_max 27.5
_diffrn_reflns_theta_min 2.2
_diffrn_standards_decay_% 0
_diffrn_standards_interval_count 0
_diffrn_standards_number 0
_exptl_absorpt_coefficient_mu 0.090
_exptl_absorpt_correction_T_max 0.994
_exptl_absorpt_correction_T_min 0.985
_exptl_absorpt_correction_type multi-scan
_exptl_absorpt_process_details '(SADABS; Sheldrick, 1996)'
_exptl_crystal_colour colorless
_exptl_crystal_density_diffrn 1.279
_exptl_crystal_density_method 'not measured'
_exptl_crystal_description prism
_exptl_crystal_F_000 460
_exptl_crystal_size_max 0.16
_exptl_crystal_size_mid 0.12
_exptl_crystal_size_min 0.06
_refine_diff_density_max 0.233
_refine_diff_density_min -0.148
_refine_ls_extinction_method none
_refine_ls_goodness_of_fit_ref 1.022
_refine_ls_hydrogen_treatment constr
_refine_ls_matrix_type full
_refine_ls_number_parameters 159
_refine_ls_number_reflns 2322
_refine_ls_number_restraints 0
_refine_ls_restrained_S_all 1.022
_refine_ls_R_factor_all 0.1003
_refine_ls_R_factor_gt 0.0499
_refine_ls_shift/su_max 0.000
_refine_ls_shift/su_mean 0.000
_refine_ls_structure_factor_coef Fsqd
_refine_ls_weighting_details 'calc w=1/[\s^2^(Fo^2^)+(0.0659P)^2^+0.1641P] where P=(Fo^2^+2Fc^2^)/3'
_refine_ls_weighting_scheme calc
_refine_ls_wR_factor_gt 0.1263
_refine_ls_wR_factor_ref 0.1573
_reflns_number_gt 1269
_reflns_number_total 2322
_reflns_threshold_expression I>2\s(I)
_cod_data_source_file bq2194.cif
_cod_data_source_block I
_cod_original_sg_symbol_H-M 'P 21/c'
_cod_database_code 2225434
_cod_database_fobs_code 2225434

loop_
_symmetry_equiv_pos_as_xyz
'x, y, z'
'-x, y+1/2, -z+1/2'
'-x, -y, -z'
'x, -y-1/2, z-1/2'

loop_
_atom_site_type_symbol
_atom_site_label
_atom_site_fract_x
_atom_site_fract_y
_atom_site_fract_z
_atom_site_U_iso_or_equiv
_atom_site_adp_type
_atom_site_calc_flag
_atom_site_refinement_flags
_atom_site_occupancy
_atom_site_disorder_assembly
_atom_site_disorder_group
C C1 0.4303(2) 0.0417(3) 0.12146(17) 0.0593(6) Uani d . 1 . .
C C2 0.3798(2) 0.0589(3) 0.21720(15) 0.0552(6) Uani d . 1 A .
C C3 0.4391(3) -0.0387(3) 0.29015(17) 0.0711(7) Uani d . 1 . .
H H3 0.5065 -0.1123 0.2768 0.085 Uiso calc R 1 A .
C C4 0.4006(3) -0.0291(3) 0.38111(18) 0.0820(8) Uani d . 1 A .
H H4 0.4405 -0.0963 0.4286 0.098 Uiso calc R 1 . .
C C5 0.3027(3) 0.0805(3) 0.40112(17) 0.0775(8) Uani d . 1 . .
H H5 0.2774 0.0885 0.4629 0.093 Uiso calc R 1 A .
C C6 0.2413(3) 0.1787(3) 0.33116(17) 0.0666(7) Uani d . 1 A .
H H6 0.1750 0.2526 0.3459 0.080 Uiso calc R 1 . .
C C7 0.2781(2) 0.1680(3) 0.23858(15) 0.0558(6) Uani d . 1 . .
C C8 0.1090(3) 0.3686(3) 0.18341(18) 0.0764(8) Uani d . 1 . .
H H8A 0.1458 0.4480 0.2283 0.092 Uiso calc R 1 A .
H H8B 0.0318 0.3139 0.2097 0.092 Uiso calc R 1 . .
C C9 0.0536(3) 0.4386(3) 0.08832(18) 0.0666(7) Uani d . 1 A .
C C10 -0.0399(3) 0.3513(3) 0.0242(2) 0.0687(7) Uani d . 1 . .
C C11 -0.0835(3) 0.1899(3) 0.0519(2) 0.1008(10) Uani d . 1 A .
H H11A -0.1073 0.1293 -0.0048 0.151 Uiso calc R 1 . .
H H11B -0.1664 0.1959 0.0865 0.151 Uiso calc R 1 . .
H H11C -0.0043 0.1428 0.0916 0.151 Uiso calc R 1 . .
C C12 0.0955(2) 0.5869(3) 0.06413(19) 0.0687(7) Uani d . 1 . .
C C13 0.2028(3) 0.6782(4) 0.1319(2) 0.1005(10) Uani d . 1 A .
H H13A 0.2806 0.7135 0.0983 0.151 Uiso calc R 1 . .
H H13B 0.2412 0.6137 0.1843 0.151 Uiso calc R 1 . .
H H13C 0.1545 0.7649 0.1560 0.151 Uiso calc R 1 . .
O O1 0.3567(2) 0.0876(2) 0.04745(12) 0.0919(7) Uani d . 1 A .
O O2A 0.5605(9) -0.0059(16) 0.1171(6) 0.076(3) Uani d P 0.59(4) A 1
H H2A 0.5699 -0.0296 0.0618 0.114 Uiso calc PR 0.59(4) A 1
O O2B 0.524(3) -0.059(4) 0.1191(11) 0.130(6) Uani d P 0.41(4) A 2
H H2B 0.5576 -0.0543 0.0678 0.196 Uiso calc PR 0.41(4) A 2
O O3 0.22344(16) 0.26410(18) 0.16631(11) 0.0674(5) Uani d . 1 A .

loop_
_atom_site_aniso_label
_atom_site_aniso_U_11
_atom_site_aniso_U_22
_atom_site_aniso_U_33
_atom_site_aniso_U_12
_atom_site_aniso_U_13
_atom_site_aniso_U_23
C1 0.0584(15) 0.0585(15) 0.0617(15) 0.0095(12) 0.0096(12) -0.0021(11)
C2 0.0541(13) 0.0586(13) 0.0532(13) 0.0005(11) 0.0072(10) -0.0003(10)
C3 0.0738(16) 0.0709(16) 0.0683(16) 0.0109(13) 0.0072(13) 0.0078(13)
C4 0.094(2) 0.092(2) 0.0604(16) 0.0041(17) 0.0079(14) 0.0189(14)
C5 0.0815(18) 0.096(2) 0.0577(15) -0.0132(16) 0.0189(14) 0.0057(15)
C6 0.0649(15) 0.0753(17) 0.0631(15) -0.0003(13) 0.0218(12) -0.0003(13)
C7 0.0540(13) 0.0596(14) 0.0553(13) -0.0030(11) 0.0122(10) 0.0025(11)
C8 0.0746(16) 0.0790(18) 0.0793(17) 0.0215(14) 0.0239(14) -0.0003(14)
C9 0.0591(14) 0.0666(16) 0.0768(16) 0.0177(12) 0.0189(13) 0.0001(13)
C10 0.0618(15) 0.0567(15) 0.0899(18) 0.0113(12) 0.0192(14) 0.0024(14)
C11 0.100(2) 0.072(2) 0.130(3) -0.0029(16) 0.0143(19) 0.0104(17)
C12 0.0569(14) 0.0634(16) 0.0872(18) 0.0098(12) 0.0143(13) -0.0102(14)
C13 0.092(2) 0.094(2) 0.112(2) -0.0043(18) 0.0007(18) -0.0085(18)
O1 0.0932(13) 0.1265(17) 0.0561(11) 0.0414(12) 0.0097(10) 0.0044(10)
O2A 0.062(4) 0.116(6) 0.052(3) 0.028(3) 0.011(3) 0.003(3)
O2B 0.160(11) 0.133(12) 0.115(8) 0.077(9) 0.088(7) 0.054(6)
O3 0.0686(10) 0.0736(11) 0.0631(10) 0.0220(8) 0.0207(8) 0.0080(8)

loop_
_atom_type_symbol
_atom_type_description
_atom_type_scat_dispersion_real
_atom_type_scat_dispersion_imag
_atom_type_scat_source
C C 0.0033 0.0016 'International Tables Vol C Tables 4.2.6.8 and 6.1.1.4'
H H 0.0000 0.0000 'International Tables Vol C Tables 4.2.6.8 and 6.1.1.4'
O O 0.0106 0.0060 'International Tables Vol C Tables 4.2.6.8 and 6.1.1.4'

loop_
_geom_angle_atom_site_label_1
_geom_angle_atom_site_label_2
_geom_angle_atom_site_label_3
_geom_angle_site_symmetry_1
_geom_angle_site_symmetry_3
_geom_angle
_geom_angle_publ_flag
O2B C1 O1 . . 121.6(9) ?
O1 C1 O2A . . 119.3(5) ?
O2B C1 C2 . . 113.3(7) ?
O1 C1 C2 . . 121.8(2) ?
O2A C1 C2 . . 118.4(4) ?
C3 C2 C7 . . 118.2(2) ?
C3 C2 C1 . . 117.9(2) ?
C7 C2 C1 . . 124.0(2) ?
C4 C3 C2 . . 121.8(2) ?
C4 C3 H3 . . 119.1 ?
C2 C3 H3 . . 119.1 ?
C5 C4 C3 . . 119.2(2) ?
C5 C4 H4 . . 120.4 ?
C3 C4 H4 . . 120.4 ?
C4 C5 C6 . . 120.9(2) ?
C4 C5 H5 . . 119.6 ?
C6 C5 H5 . . 119.6 ?
C5 C6 C7 . . 120.2(2) ?
C5 C6 H6 . . 119.9 ?
C7 C6 H6 . . 119.9 ?
O3 C7 C6 . . 123.1(2) ?
O3 C7 C2 . . 117.07(19) ?
C6 C7 C2 . . 119.8(2) ?
O3 C8 C9 . . 106.66(18) ?
O3 C8 H8A . . 110.4 ?
C9 C8 H8A . . 110.4 ?
O3 C8 H8B . . 110.4 ?
C9 C8 H8B . . 110.4 ?
H8A C8 H8B . . 108.6 ?
C10 C9 C12 . . 120.8(2) ?
C10 C9 C8 . . 118.3(2) ?
C12 C9 C8 . . 120.9(2) ?
C12 C10 C9 3_565 . 120.0(2) ?
C12 C10 C11 3_565 . 120.1(2) ?
C9 C10 C11 . . 119.8(2) ?
C10 C11 H11A . . 109.5 ?
C10 C11 H11B . . 109.5 ?
H11A C11 H11B . . 109.5 ?
C10 C11 H11C . . 109.5 ?
H11A C11 H11C . . 109.5 ?
H11B C11 H11C . . 109.5 ?
C10 C12 C9 3_565 . 119.2(2) ?
C10 C12 C13 3_565 . 120.2(3) ?
C9 C12 C13 . . 120.6(3) ?
C12 C13 H13A . . 109.5 ?
C12 C13 H13B . . 109.5 ?
H13A C13 H13B . . 109.5 ?
C12 C13 H13C . . 109.5 ?
H13A C13 H13C . . 109.5 ?
H13B C13 H13C . . 109.5 ?
C1 O2A H2A . . 109.5 ?
C1 O2B H2B . . 109.5 ?
C7 O3 C8 . . 118.47(17) ?

loop_
_geom_bond_atom_site_label_1
_geom_bond_atom_site_label_2
_geom_bond_site_symmetry_2
_geom_bond_distance
_geom_bond_publ_flag
C1 O2B . 1.237(16) ?
C1 O1 . 1.241(3) ?
C1 O2A . 1.286(9) ?
C1 C2 . 1.487(3) ?
C2 C3 . 1.393(3) ?
C2 C7 . 1.397(3) ?
C3 C4 . 1.372(3) ?
C3 H3 . 0.9300 ?
C4 C5 . 1.369(4) ?
C4 H4 . 0.9300 ?
C5 C6 . 1.375(3) ?
C5 H5 . 0.9300 ?
C6 C7 . 1.389(3) ?
C6 H6 . 0.9300 ?
C7 O3 . 1.366(3) ?
C8 O3 . 1.440(3) ?
C8 C9 . 1.503(3) ?
C8 H8A . 0.9700 ?
C8 H8B . 0.9700 ?
C9 C10 . 1.399(3) ?
C9 C12 . 1.401(3) ?
C10 C12 3_565 1.395(3) ?
C10 C11 . 1.524(4) ?
C11 H11A . 0.9600 ?
C11 H11B . 0.9600 ?
C11 H11C . 0.9600 ?
C12 C10 3_565 1.395(3) ?
C12 C13 . 1.518(4) ?
C13 H13A . 0.9600 ?
C13 H13B . 0.9600 ?
C13 H13C . 0.9600 ?
O2A H2A . 0.8200 ?
O2B H2B . 0.8200 ?

loop_
_geom_hbond_atom_site_label_D
_geom_hbond_atom_site_label_H
_geom_hbond_atom_site_label_A
_geom_hbond_site_symmetry_A
_geom_hbond_distance_DH
_geom_hbond_distance_HA
_geom_hbond_distance_DA
_geom_hbond_angle_DHA
O2A H2A O1 3_655 0.82 1.83 2.624(9) 164.1
O2B H2B O1 3_655 0.82 1.91 2.721(16) 168.4
C5 H5 Cg1 2_444 0.93 2.80 3.356(5) 119.5

loop_
_geom_torsion_atom_site_label_1
_geom_torsion_atom_site_label_2
_geom_torsion_atom_site_label_3
_geom_torsion_atom_site_label_4
_geom_torsion_site_symmetry_1
_geom_torsion_site_symmetry_2
_geom_torsion_site_symmetry_3
_geom_torsion_site_symmetry_4
_geom_torsion
_geom_torsion_publ_flag
O2B C1 C2 C3 . . . . -2(2) ?
O1 C1 C2 C3 . . . . 158.1(2) ?
O2A C1 C2 C3 . . . . -30.0(8) ?
O2B C1 C2 C7 . . . . 178(2) ?
O1 C1 C2 C7 . . . . -22.7(4) ?
O2A C1 C2 C7 . . . . 149.2(8) ?
C7 C2 C3 C4 . . . . -0.4(4) ?
C1 C2 C3 C4 . . . . 178.9(2) ?
C2 C3 C4 C5 . . . . -0.8(4) ?
C3 C4 C5 C6 . . . . 1.0(4) ?
C4 C5 C6 C7 . . . . 0.0(4) ?
C5 C6 C7 O3 . . . . -178.6(2) ?
C5 C6 C7 C2 . . . . -1.3(3) ?
C3 C2 C7 O3 . . . . 178.9(2) ?
C1 C2 C7 O3 . . . . -0.3(3) ?
C3 C2 C7 C6 . . . . 1.4(3) ?
C1 C2 C7 C6 . . . . -177.8(2) ?
O3 C8 C9 C10 . . . . 78.2(3) ?
O3 C8 C9 C12 . . . . -101.3(2) ?
C12 C9 C10 C12 . . . 3_565 -1.6(4) ?
C8 C9 C10 C12 . . . 3_565 179.0(2) ?
C12 C9 C10 C11 . . . . 179.7(2) ?
C8 C9 C10 C11 . . . . 0.3(3) ?
C10 C9 C12 C10 . . . 3_565 1.5(4) ?
C8 C9 C12 C10 . . . 3_565 -179.0(2) ?
C10 C9 C12 C13 . . . . -177.0(2) ?
C8 C9 C12 C13 . . . . 2.5(3) ?
C6 C7 O3 C8 . . . . -8.1(3) ?
C2 C7 O3 C8 . . . . 174.5(2) ?
C9 C8 O3 C7 . . . . -170.4(2) ?
